data_8103192
loop_
_publ_author_name
'Jing Li'
'Jian-Fang Ma'

_publ_section_title
;
 Crystal structure of
 tetraaquabis(5-(4-carboxybenzyl-oxy)isophthalato)tricalcium(II)
 tetrahydrate, Ca3(H2O)4(C16H9O7)2 &#x2022; 4H2O
;
_journal_issue 4
_journal_name_full 'Zeitschrift f\"ur Kristallographie - New Crystal Structures'
_journal_page_first 585
_journal_volume 226
_journal_year 2011
_chemical_formula_moiety 'C32 H34 Ca3 O22'
_chemical_formula_sum 'C32 H34 Ca3 O22'
_chemical_formula_weight 890.83
_chemical_melting_point ?
_chemical_name_systematic
;
  diaqua-(5-(4-carboxybenzyloxy)isophthalato)tricalcium(II)
;
_space_group_IT_number 2
_symmetry_cell_setting triclinic
_symmetry_space_group_name_Hall '-P 1'
_symmetry_space_group_name_H-M 'P -1'
_atom_sites_solution_hydrogens geom
_atom_sites_solution_primary direct
_atom_sites_solution_secondary difmap
_audit_creation_method SHELXL-97
_audit_update_record
;
2011-06-07 # Formatted by publCIF
;
_cell_angle_alpha 74.044(5)
_cell_angle_beta 86.361(5)
_cell_angle_gamma 78.328(5)
_cell_formula_units_Z 1
_cell_length_a 9.824(5)
_cell_length_b 9.963(5)
_cell_length_c 10.150(5)
_cell_measurement_reflns_used 4119
_cell_measurement_temperature 293(2)
_cell_measurement_theta_max 29.1767
_cell_measurement_theta_min 2.9797
_cell_volume 935.4(8)
_computing_cell_refinement CrysAlis
_computing_data_collection CrysAlis
_computing_data_reduction CrysAlis
_computing_structure_refinement 'SHELXL-97 (Sheldrick, 1997)'
_computing_structure_solution SHELXS-97[2]
_diffrn_ambient_temperature 293(2)
_diffrn_detector_area_resol_mean 10.0
_diffrn_measured_fraction_theta_full 0.997
_diffrn_measured_fraction_theta_max 0.843
_diffrn_measurement_device_type 'Oxford Diffraction Gemini R Ultra'
_diffrn_measurement_method '\w scan'
_diffrn_radiation_monochromator graphite
_diffrn_radiation_source 'fine-focus sealed tube'
_diffrn_radiation_type MoK\a
_diffrn_radiation_wavelength 0.71069
_diffrn_reflns_av_R_equivalents 0.0181
_diffrn_reflns_av_sigmaI/netI 0.0389
_diffrn_reflns_limit_h_max 11
_diffrn_reflns_limit_h_min -12
_diffrn_reflns_limit_k_max 11
_diffrn_reflns_limit_k_min -13
_diffrn_reflns_limit_l_max 12
_diffrn_reflns_limit_l_min -13
_diffrn_reflns_number 6869
_diffrn_reflns_theta_full 25.00
_diffrn_reflns_theta_max 29.24
_diffrn_reflns_theta_min 2.99
_exptl_absorpt_coefficient_mu 0.532
_exptl_absorpt_correction_T_max 1.00000
_exptl_absorpt_correction_T_min 0.98152
_exptl_absorpt_correction_type multi-scan
_exptl_crystal_colour colorless
_exptl_crystal_density_diffrn 1.581
_exptl_crystal_density_method 'not measured'
_exptl_crystal_description block
_exptl_crystal_F_000 462
_exptl_crystal_size_max 0.20
_exptl_crystal_size_mid 0.20
_exptl_crystal_size_min 0.15
_refine_diff_density_max 0.548
_refine_diff_density_min -0.295
_refine_diff_density_rms 0.067
_refine_ls_extinction_method none
_refine_ls_goodness_of_fit_ref 1.041
_refine_ls_hydrogen_treatment constr
_refine_ls_matrix_type full
_refine_ls_number_parameters 259
_refine_ls_number_reflns 4290
_refine_ls_number_restraints 0
_refine_ls_restrained_S_all 1.041
_refine_ls_R_factor_all 0.0482
_refine_ls_R_factor_gt 0.0372
_refine_ls_shift/su_max 0.000
_refine_ls_shift/su_mean 0.000
_refine_ls_structure_factor_coef Fsqd
_refine_ls_weighting_details 'calc w=1/[\s^2^(Fo^2^)+(0.0691P)^2^+0.0000P] where P=(Fo^2^+2Fc^2^)/3'
_refine_ls_weighting_scheme calc
_refine_ls_wR_factor_gt 0.1109
_refine_ls_wR_factor_ref 0.1142
_reflns_number_gt 3302
_reflns_number_total 4290
_reflns_threshold_expression >2sigma(I)
_cod_data_source_file 1267-3477.cff
_cod_data_source_block p-1
_cod_depositor_comments
;
The following automatic conversions were performed:

'_chemical_melting_point' value 'not measured' was changed to '?' -
the value is undefined or not given.

'_symmetry_cell_setting' value
'Triclinic' changed to 'triclinic' according to
/home/saulius/struct/CIF-dictionaries/cif_core.dic dictionary named
'cif_core.dic' version 2.4.1 from 2010-06-29.

Automatic conversion script
Id: cif_fix_values 1715 2011-07-08 13:25:40Z adriana 

The following automatic conversions were performed:

'_refine_ls_hydrogen_treatment' value 'const' was replaced with the
value 'constr' as specified in the replacement file
'src/cod-tools/trunk/data/replacement-values/replacement_values.lst'.

Automatic conversion script
Id: cif_fix_values 5376 2017-05-30 11:51:03Z andrius 
;
_cod_original_sg_symbol_H-M p-1
_cod_database_code 8103192

loop_
_symmetry_equiv_pos_as_xyz
'x, y, z'
'-x, -y, -z'

loop_
_atom_site_label
_atom_site_type_symbol
_atom_site_fract_x
_atom_site_fract_y
_atom_site_fract_z
_atom_site_U_iso_or_equiv
_atom_site_adp_type
_atom_site_occupancy
_atom_site_symmetry_multiplicity
_atom_site_calc_flag
_atom_site_refinement_flags
Ca1 Ca 0.49216(4) 0.12032(4) 0.11653(4) 0.01943(12) Uani 1 1 d .
Ca2 Ca 0.5000 0.0000 0.5000 0.02131(15) Uani 1 2 d S
C1 C 0.5512(2) -0.6870(2) 0.24692(19) 0.0218(4) Uani 1 1 d .
C2 C 0.5939(2) -0.5804(2) 0.30782(19) 0.0204(4) Uani 1 1 d .
C3 C 0.6653(2) -0.6247(2) 0.43005(19) 0.0234(4) Uani 1 1 d .
H3 H 0.6914 -0.7212 0.4730 0.028 Uiso 1 1 calc R
C4 C 0.6982(2) -0.5244(2) 0.48885(19) 0.0236(4) Uani 1 1 d .
C5 C 0.6545(2) -0.3810(2) 0.42814(19) 0.0212(4) Uani 1 1 d .
H5 H 0.6724 -0.3140 0.4696 0.025 Uiso 1 1 calc R
C6 C 0.5834(2) -0.3372(2) 0.30407(18) 0.0192(4) Uani 1 1 d .
C7 C 0.5555(2) -0.4367(2) 0.24236(19) 0.0208(4) Uani 1 1 d .
H7 H 0.5115 -0.4073 0.1579 0.025 Uiso 1 1 calc R
C8 C 0.5347(2) -0.1823(2) 0.24076(19) 0.0196(4) Uani 1 1 d .
C9 C 0.8087(3) -0.4769(2) 0.6725(2) 0.0318(5) Uani 1 1 d .
H44A H 0.7260 -0.4163 0.6964 0.038 Uiso 1 1 calc R
H44B H 0.8646 -0.4173 0.6096 0.038 Uiso 1 1 calc R
C10 C 0.8900(2) -0.5606(2) 0.7988(2) 0.0291(5) Uani 1 1 d .
C11 C 0.8294(2) -0.5750(2) 0.9283(2) 0.0323(5) Uani 1 1 d .
H47 H 0.7362 -0.5355 0.9376 0.039 Uiso 1 1 calc R
C12 C 0.9086(2) -0.6487(3) 1.0436(2) 0.0319(5) Uani 1 1 d .
H58 H 0.8681 -0.6569 1.1301 0.038 Uiso 1 1 calc R
C13 C 1.0471(2) -0.7103(2) 1.0321(2) 0.0279(5) Uani 1 1 d .
C14 C 1.1340(3) -0.7857(3) 1.1570(2) 0.0325(5) Uani 1 1 d .
C15 C 1.1053(3) -0.6979(3) 0.9020(2) 0.0391(6) Uani 1 1 d .
H56 H 1.1974 -0.7404 0.8923 0.047 Uiso 1 1 calc R
C16 C 1.0279(3) -0.6234(3) 0.7875(2) 0.0406(6) Uani 1 1 d .
H46 H 1.0688 -0.6150 0.7012 0.049 Uiso 1 1 calc R
O1 O 1.07663(19) -0.8000(2) 1.27205(16) 0.0478(5) Uani 1 1 d .
O2 O 1.26097(18) -0.8319(2) 1.14084(18) 0.0457(4) Uani 1 1 d .
O3 O 0.77075(18) -0.57804(15) 0.60956(15) 0.0332(4) Uani 1 1 d .
O4 O 0.54587(17) -0.81078(14) 0.32385(14) 0.0279(3) Uani 1 1 d .
O5 O 0.52014(19) -0.65121(15) 0.12374(14) 0.0348(4) Uani 1 1 d .
O6 O 0.52058(17) -0.09606(14) 0.31392(14) 0.0290(4) Uani 1 1 d .
O7 O 0.50799(16) -0.13759(14) 0.11456(13) 0.0267(3) Uani 1 1 d .
O1W O 0.25970(19) 0.0722(2) 0.47443(17) 0.0514(5) Uani 1 1 d .
O2W O 0.73198(19) 0.0658(2) 0.07872(19) 0.0501(5) Uani 1 1 d .
O3W O -0.0905(2) 0.0035(3) 0.2964(2) 0.0646(6) Uani 1 1 d .
O4W O 0.8233(3) -0.8727(2) 0.7853(2) 0.0717(7) Uani 1 1 d .

loop_
_atom_site_aniso_label
_atom_site_aniso_U_11
_atom_site_aniso_U_22
_atom_site_aniso_U_33
_atom_site_aniso_U_23
_atom_site_aniso_U_13
_atom_site_aniso_U_12
Ca1 0.0299(2) 0.0142(2) 0.0139(2) -0.00307(15) -0.00561(15) -0.00308(16)
Ca2 0.0364(4) 0.0152(3) 0.0125(3) -0.0026(2) -0.0039(2) -0.0059(2)
C1 0.0310(12) 0.0151(9) 0.0186(9) -0.0031(8) -0.0022(8) -0.0040(8)
C2 0.0285(11) 0.0154(9) 0.0167(9) -0.0031(8) -0.0016(8) -0.0045(8)
C3 0.0327(12) 0.0145(9) 0.0206(10) -0.0005(8) -0.0066(8) -0.0026(8)
C4 0.0295(12) 0.0205(10) 0.0182(9) -0.0009(8) -0.0077(8) -0.0028(9)
C5 0.0291(11) 0.0182(9) 0.0171(9) -0.0052(8) -0.0055(8) -0.0041(8)
C6 0.0263(11) 0.0142(9) 0.0160(9) -0.0023(7) -0.0019(8) -0.0034(8)
C7 0.0296(11) 0.0175(9) 0.0146(9) -0.0020(7) -0.0041(8) -0.0047(8)
C8 0.0263(11) 0.0163(9) 0.0158(9) -0.0038(8) -0.0030(8) -0.0031(8)
C9 0.0416(14) 0.0266(11) 0.0276(11) -0.0061(9) -0.0149(10) -0.0049(10)
C10 0.0335(13) 0.0270(11) 0.0266(11) -0.0057(9) -0.0120(9) -0.0038(10)
C11 0.0275(12) 0.0345(13) 0.0326(12) -0.0072(10) -0.0080(9) -0.0003(10)
C12 0.0308(13) 0.0383(13) 0.0237(11) -0.0043(10) -0.0031(9) -0.0044(10)
C13 0.0275(12) 0.0305(12) 0.0244(10) -0.0039(9) -0.0075(9) -0.0050(9)
C14 0.0324(13) 0.0322(12) 0.0301(12) -0.0024(10) -0.0105(9) -0.0045(10)
C15 0.0260(13) 0.0539(16) 0.0313(12) -0.0079(11) -0.0043(10) 0.0029(11)
C16 0.0370(14) 0.0573(17) 0.0230(11) -0.0080(11) -0.0040(10) -0.0012(12)
O1 0.0418(11) 0.0678(13) 0.0241(8) -0.0009(9) -0.0090(7) -0.0016(9)
O2 0.0275(10) 0.0579(12) 0.0420(10) -0.0036(9) -0.0109(8) 0.0035(8)
O3 0.0509(10) 0.0207(8) 0.0269(8) -0.0024(6) -0.0231(7) -0.0027(7)
O4 0.0497(10) 0.0151(7) 0.0194(7) -0.0011(6) -0.0061(6) -0.0106(7)
O5 0.0673(12) 0.0187(7) 0.0195(7) -0.0018(6) -0.0135(7) -0.0118(8)
O6 0.0534(11) 0.0147(7) 0.0189(7) -0.0066(6) -0.0076(7) -0.0016(7)
O7 0.0482(10) 0.0169(7) 0.0133(7) -0.0007(6) -0.0086(6) -0.0045(7)
O1W 0.0372(11) 0.0722(14) 0.0334(9) 0.0043(9) -0.0096(8) -0.0073(10)
O2W 0.0339(11) 0.0577(13) 0.0570(12) -0.0161(10) -0.0012(9) -0.0040(9)
O3W 0.0440(12) 0.0858(17) 0.0517(12) 0.0041(11) -0.0016(10) -0.0153(12)
O4W 0.0784(17) 0.0480(13) 0.0842(17) -0.0079(12) 0.0026(13) -0.0166(12)

loop_
_atom_type_symbol
_atom_type_description
_atom_type_scat_dispersion_real
_atom_type_scat_dispersion_imag
_atom_type_scat_source
C C 0.0033 0.0016 'International Tables Vol C Tables 4.2.6.8 and 6.1.1.4'
H H 0.0000 0.0000 'International Tables Vol C Tables 4.2.6.8 and 6.1.1.4'
O O 0.0106 0.0060 'International Tables Vol C Tables 4.2.6.8 and 6.1.1.4'
Ca Ca 0.2262 0.3064 'International Tables Vol C Tables 4.2.6.8 and 6.1.1.4'

loop_
_geom_angle_atom_site_label_1
_geom_angle_atom_site_label_2
_geom_angle_atom_site_label_3
_geom_angle
_geom_angle_site_symmetry_1
_geom_angle_site_symmetry_3
O2 Ca1 O7 95.90(6) 1_464 2_655
O2 Ca1 O2W 176.37(6) 1_464 .
O7 Ca1 O2W 80.75(6) 2_655 .
O2 Ca1 O5 94.17(7) 1_464 1_565
O7 Ca1 O5 103.53(5) 2_655 1_565
O2W Ca1 O5 88.02(7) . 1_565
O2 Ca1 O6 93.26(6) 1_464 .
O7 Ca1 O6 129.11(5) 2_655 .
O2W Ca1 O6 87.81(6) . .
O5 Ca1 O6 125.57(5) 1_565 .
O2 Ca1 O4 96.06(6) 1_464 1_565
O7 Ca1 O4 154.93(5) 2_655 1_565
O2W Ca1 O4 87.58(6) . 1_565
O5 Ca1 O4 53.65(5) 1_565 1_565
O6 Ca1 O4 71.97(6) . 1_565
O2 Ca1 O7 95.61(6) 1_464 .
O7 Ca1 O7 77.77(5) 2_655 .
O2W Ca1 O7 82.34(6) . .
O5 Ca1 O7 169.95(6) 1_565 .
O6 Ca1 O7 51.52(5) . .
O4 Ca1 O7 122.73(5) 1_565 .
O2 Ca1 C1 97.24(7) 1_464 1_565
O7 Ca1 C1 128.86(6) 2_655 1_565
O2W Ca1 C1 86.01(7) . 1_565
O5 Ca1 C1 26.43(5) 1_565 1_565
O6 Ca1 C1 99.15(7) . 1_565
O4 Ca1 C1 27.30(5) 1_565 1_565
O7 Ca1 C1 148.61(5) . 1_565
O2 Ca1 C8 97.69(7) 1_464 .
O7 Ca1 C8 103.22(5) 2_655 .
O2W Ca1 C8 81.79(6) . .
O5 Ca1 C8 149.36(6) 1_565 .
O6 Ca1 C8 25.90(5) . .
O4 Ca1 C8 96.91(6) 1_565 .
O7 Ca1 C8 25.90(5) . .
C1 Ca1 C8 123.45(6) 1_565 .
O2 Ca1 Ca2 85.61(5) 1_464 .
O7 Ca1 Ca2 166.38(4) 2_655 .
O2W Ca1 Ca2 97.31(5) . .
O5 Ca1 Ca2 89.83(4) 1_565 .
O6 Ca1 Ca2 37.29(3) . .
O4 Ca1 Ca2 37.11(4) 1_565 .
O7 Ca1 Ca2 88.61(3) . .
C1 Ca1 Ca2 64.06(5) 1_565 .
C8 Ca1 Ca2 63.19(4) . .
O2 Ca1 Ca1 97.39(5) 1_464 2_655
O7 Ca1 Ca1 41.21(4) 2_655 2_655
O2W Ca1 Ca1 79.17(5) . 2_655
O5 Ca1 Ca1 143.74(4) 1_565 2_655
O6 Ca1 Ca1 88.00(5) . 2_655
O4 Ca1 Ca1 156.43(4) 1_565 2_655
O7 Ca1 Ca1 36.57(3) . 2_655
C1 Ca1 Ca1 163.31(5) 1_565 2_655
C8 Ca1 Ca1 62.16(5) . 2_655
Ca2 Ca1 Ca1 125.17(3) . 2_655
O4 Ca2 O4 180.00(5) 1_565 2_646
O4 Ca2 O6 101.48(6) 1_565 2_656
O4 Ca2 O6 78.52(6) 2_646 2_656
O4 Ca2 O6 78.52(6) 1_565 .
O4 Ca2 O6 101.48(6) 2_646 .
O6 Ca2 O6 180.0 2_656 .
O4 Ca2 O1W 86.75(6) 1_565 2_656
O4 Ca2 O1W 93.25(6) 2_646 2_656
O6 Ca2 O1W 92.27(6) 2_656 2_656
O6 Ca2 O1W 87.73(6) . 2_656
O4 Ca2 O1W 93.25(6) 1_565 .
O4 Ca2 O1W 86.75(6) 2_646 .
O6 Ca2 O1W 87.73(6) 2_656 .
O6 Ca2 O1W 92.27(6) . .
O1W Ca2 O1W 180.0 2_656 .
O4 Ca2 Ca1 40.78(3) 1_565 .
O4 Ca2 Ca1 139.22(3) 2_646 .
O6 Ca2 Ca1 139.51(4) 2_656 .
O6 Ca2 Ca1 40.49(4) . .
O1W Ca2 Ca1 97.89(4) 2_656 .
O1W Ca2 Ca1 82.11(4) . .
O4 Ca2 Ca1 139.22(3) 1_565 2_656
O4 Ca2 Ca1 40.78(3) 2_646 2_656
O6 Ca2 Ca1 40.49(4) 2_656 2_656
O6 Ca2 Ca1 139.51(4) . 2_656
O1W Ca2 Ca1 82.11(4) 2_656 2_656
O1W Ca2 Ca1 97.89(4) . 2_656
Ca1 Ca2 Ca1 180.0 . 2_656
O5 C1 O4 121.95(17) . .
O5 C1 C2 119.08(17) . .
O4 C1 C2 118.96(17) . .
O5 C1 Ca1 58.05(10) . 1_545
O4 C1 Ca1 64.18(10) . 1_545
C2 C1 Ca1 174.66(14) . 1_545
C3 C2 C7 120.50(17) . .
C3 C2 C1 120.50(17) . .
C7 C2 C1 118.95(18) . .
C2 C3 C4 119.92(18) . .
O3 C4 C5 123.97(17) . .
O3 C4 C3 115.94(18) . .
C5 C4 C3 120.06(18) . .
C4 C5 C6 119.60(17) . .
C7 C6 C5 120.43(18) . .
C7 C6 C8 120.44(18) . .
C5 C6 C8 119.11(16) . .
C6 C7 C2 119.35(18) . .
O7 C8 O6 120.23(18) . .
O7 C8 C6 120.00(16) . .
O6 C8 C6 119.77(17) . .
O7 C8 Ca1 61.97(10) . .
O6 C8 Ca1 59.26(10) . .
C6 C8 Ca1 169.82(14) . .
O3 C9 C10 107.34(17) . .
C16 C10 C11 119.1(2) . .
C16 C10 C9 120.0(2) . .
C11 C10 C9 120.9(2) . .
C12 C11 C10 119.7(2) . .
C13 C12 C11 121.2(2) . .
C12 C13 C15 118.5(2) . .
C12 C13 C14 121.1(2) . .
C15 C13 C14 120.4(2) . .
O1 C14 O2 123.1(2) . .
O1 C14 C13 118.5(2) . .
O2 C14 C13 118.4(2) . .
C16 C15 C13 120.6(2) . .
C15 C16 C10 121.0(2) . .
C14 O2 Ca1 170.46(17) . 1_646
C4 O3 C9 117.45(16) . .
C1 O4 Ca2 164.43(13) . 1_545
C1 O4 Ca1 88.52(11) . 1_545
Ca2 O4 Ca1 102.11(6) 1_545 1_545
C1 O5 Ca1 95.52(12) . 1_545
C8 O6 Ca2 162.93(13) . .
C8 O6 Ca1 94.84(12) . .
Ca2 O6 Ca1 102.21(6) . .
C8 O7 Ca1 162.02(14) . 2_655
C8 O7 Ca1 92.14(11) . .
Ca1 O7 Ca1 102.23(5) 2_655 .

loop_
_geom_bond_atom_site_label_1
_geom_bond_atom_site_label_2
_geom_bond_distance
_geom_bond_site_symmetry_2
Ca1 O2 2.236(2) 1_464
Ca1 O7 2.3043(18) 2_655
Ca1 O2W 2.340(2) .
Ca1 O5 2.3685(18) 1_565
Ca1 O6 2.4884(17) .
Ca1 O4 2.5019(17) 1_565
Ca1 O7 2.5481(19) .
Ca1 C1 2.778(2) 1_565
Ca1 C8 2.885(2) .
Ca1 Ca2 3.7454(19) .
Ca1 Ca1 3.7801(15) 2_655
Ca2 O4 2.3113(16) 1_565
Ca2 O4 2.3113(16) 2_646
Ca2 O6 2.3219(15) 2_656
Ca2 O6 2.3219(15) .
Ca2 O1W 2.334(2) 2_656
Ca2 O1W 2.334(2) .
Ca2 Ca1 3.7454(19) 2_656
C1 O5 1.242(2) .
C1 O4 1.275(2) .
C1 C2 1.503(3) .
C1 Ca1 2.778(2) 1_545
C2 C3 1.382(3) .
C2 C7 1.388(3) .
C3 C4 1.393(3) .
C4 O3 1.375(2) .
C4 C5 1.381(3) .
C5 C6 1.397(3) .
C6 C7 1.386(3) .
C6 C8 1.489(3) .
C8 O7 1.261(2) .
C8 O6 1.264(2) .
C9 O3 1.449(2) .
C9 C10 1.500(3) .
C10 C16 1.384(3) .
C10 C11 1.391(3) .
C11 C12 1.388(3) .
C12 C13 1.388(3) .
C13 C15 1.389(3) .
C13 C14 1.501(3) .
C14 O1 1.248(3) .
C14 O2 1.256(3) .
C15 C16 1.374(3) .
O2 Ca1 2.236(2) 1_646
O4 Ca2 2.3113(16) 1_545
O4 Ca1 2.5019(16) 1_545
O5 Ca1 2.3685(18) 1_545
O7 Ca1 2.3043(18) 2_655
